data_7132213
loop_
_publ_author_name
'Beau, Maxime'
'Jeannin, olivier'
'Fourmigu\'e, Marc'
'Aubert, Emmanuel'
'Espinosa, Enrique'
'Lee, Sunhee'
'Han, Won-Sik'
'Jeon, Ie-Rang'

_publ_section_title
;
 Carborane-based heteromolecular extended networks driven by directional
 C--Te&#x2022;&#x2022;&#x2022;N chalcogen bonding interactions
;
_journal_name_full 'Chemical Communications'
_journal_paper_doi 10.1039/D3CC04338J
_journal_year 2023
_chemical_formula_moiety 'C14 H16 N4, C4 H16 B10 Te2'
_chemical_formula_sum 'C18 H32 B10 N4 Te2'
_chemical_formula_weight 667.77
_space_group_IT_number 11
_space_group_name_Hall '-P 2yb'
_space_group_name_H-M_alt 'P 1 21/m 1'
_symmetry_cell_setting monoclinic
_symmetry_Int_Tables_number 11
_symmetry_space_group_name_Hall '-P 2yb'
_symmetry_space_group_name_H-M 'P 1 21/m 1'
_atom_sites_solution_hydrogens geom
_audit_conform_dict_location ftp://ftp.iucr.org/pub/cif_core.dic
_audit_conform_dict_name cif_core.dic
_audit_conform_dict_version 2.4.3
_audit_creation_date 2020-11-12T16:57:47-00:00
_audit_creation_method 'WinGX routine CIF_UPDATE'
_audit_update_record
;
2023-07-24 deposited with the CCDC.	2023-10-16 downloaded from the CCDC.
;
_cell_angle_alpha 90
_cell_angle_beta 114.634(4)
_cell_angle_gamma 90
_cell_formula_units_Z 2
_cell_length_a 8.1541(12)
_cell_length_b 22.026(3)
_cell_length_c 8.3513(11)
_cell_measurement_reflns_used 1237
_cell_measurement_temperature 300(2)
_cell_measurement_theta_max 18.99
_cell_measurement_theta_min 2.68
_cell_measurement_wavelength 0.71073
_cell_volume 1363.4(3)
_computing_cell_refinement 'Bruker APEX2 (Bruker, 2014)'
_computing_data_collection 'Bruker APEX2 (Bruker, 2014)'
_computing_data_reduction 'Bruker APEX2 (Bruker, 2014)'
_computing_molecular_graphics 'Ortep for Windows (Farrugia, 2012)'
_computing_publication_material 'WinGX publication routines (Farrugia, 2012)'
_computing_structure_refinement 'SHELXL-2014/7 (Sheldrick, 2014)'
_diffrn_ambient_temperature 300(2)
_diffrn_detector 'CCD plate'
_diffrn_measured_fraction_theta_full 1
_diffrn_measured_fraction_theta_max 0.999
_diffrn_measurement_device_type 'APEXII Bruker-AXS'
_diffrn_measurement_method 'CCD rotation images, thick slices'
_diffrn_orient_matrix_UB_11 0.118543
_diffrn_orient_matrix_UB_12 -0.021486
_diffrn_orient_matrix_UB_13 0.055839
_diffrn_orient_matrix_UB_21 -0.059729
_diffrn_orient_matrix_UB_22 -0.038917
_diffrn_orient_matrix_UB_23 -0.055812
_diffrn_orient_matrix_UB_31 0.024133
_diffrn_orient_matrix_UB_32 0.00922
_diffrn_orient_matrix_UB_33 -0.105452
_diffrn_radiation_monochromator graphite
_diffrn_radiation_probe x-ray
_diffrn_radiation_source 'fine-focus sealed tube'
_diffrn_radiation_type MoK\a
_diffrn_radiation_wavelength 0.71073
_diffrn_reflns_av_R_equivalents 0.1078
_diffrn_reflns_av_unetI/netI 0.1553
_diffrn_reflns_Laue_measured_fraction_full 1
_diffrn_reflns_Laue_measured_fraction_max 0.999
_diffrn_reflns_limit_h_max 8
_diffrn_reflns_limit_h_min -10
_diffrn_reflns_limit_k_max 28
_diffrn_reflns_limit_k_min -28
_diffrn_reflns_limit_l_max 10
_diffrn_reflns_limit_l_min -6
_diffrn_reflns_number 9902
_diffrn_reflns_point_group_measured_fraction_full 1
_diffrn_reflns_point_group_measured_fraction_max 0.999
_diffrn_reflns_theta_full 25.242
_diffrn_reflns_theta_max 27.525
_diffrn_reflns_theta_min 2.683
_diffrn_standards_number 0
_exptl_absorpt_coefficient_mu 2.155
_exptl_absorpt_correction_T_max 0.979
_exptl_absorpt_correction_T_min 0.813
_exptl_absorpt_correction_type multi-scan
_exptl_absorpt_process_details
;
  [Sheldrick, G.M. (2014). SADABS Bruker AXS Inc., Madison, Wisconsin, USA]
;
_exptl_crystal_colour colorless
_exptl_crystal_density_diffrn 1.627
_exptl_crystal_density_method 'not measured'
_exptl_crystal_description plate
_exptl_crystal_F_000 644
_exptl_crystal_size_max 0.12
_exptl_crystal_size_mid 0.08
_exptl_crystal_size_min 0.01
_refine_diff_density_max 0.757
_refine_diff_density_min -0.775
_refine_diff_density_rms 0.133
_refine_ls_extinction_method none
_refine_ls_goodness_of_fit_ref 0.978
_refine_ls_hydrogen_treatment constr
_refine_ls_matrix_type full
_refine_ls_number_constraints 0
_refine_ls_number_parameters 161
_refine_ls_number_reflns 3224
_refine_ls_number_restraints 0
_refine_ls_restrained_S_all 0.978
_refine_ls_R_factor_all 0.1617
_refine_ls_R_factor_gt 0.0594
_refine_ls_shift/su_max 0.001
_refine_ls_shift/su_mean 0
_refine_ls_structure_factor_coef Fsqd
_refine_ls_weighting_details 'w=1/[\s^2^(Fo^2^)+(0.0307P)^2^] where P=(Fo^2^+2Fc^2^)/3'
_refine_ls_weighting_scheme calc
_refine_ls_wR_factor_gt 0.0929
_refine_ls_wR_factor_ref 0.1172
_reflns_Friedel_coverage 0
_reflns_number_gt 1531
_reflns_number_total 3224
_reflns_threshold_expression 'I > 2\s(I)'
_cod_data_source_file d3cc04338j2.cif
_cod_data_source_block shelx_CCDC1
_cod_original_sg_symbol_H-M 'P 21/m'
_cod_database_code 7132213

loop_
_symmetry_equiv_pos_as_xyz
'x, y, z'
'-x, y+1/2, -z'
'-x, -y, -z'
'x, -y-1/2, z'

loop_
_atom_site_label
_atom_site_type_symbol
_atom_site_fract_x
_atom_site_fract_y
_atom_site_fract_z
_atom_site_U_iso_or_equiv
_atom_site_adp_type
_atom_site_occupancy
_atom_site_site_symmetry_order
_atom_site_calc_flag
_atom_site_refinement_flags_posn
_atom_site_refinement_flags_adp
_atom_site_refinement_flags_occupancy
_atom_site_disorder_assembly
_atom_site_disorder_group
C1 C 0.3018(9) 0.2897(3) 0.6713(9) 0.0361(18) Uani 1 1 d . . . . .
C2 C 0.2465(11) 0.3659(4) 0.3397(11) 0.075(3) Uani 1 1 d . . . . .
H2A H 0.1399 0.3455 0.3333 0.112 Uiso 1 1 calc R U . . .
H2B H 0.2685 0.3553 0.2388 0.112 Uiso 1 1 calc R U . . .
H2C H 0.2299 0.409 0.3417 0.112 Uiso 1 1 calc R U . . .
C3 C 0.6760(11) 0.3736(4) 0.2786(12) 0.064(3) Uani 1 1 d . . . . .
H3 H 0.6459 0.3327 0.2698 0.077 Uiso 1 1 calc R U . . .
C4 C 0.7587(11) 0.3935(4) 0.1804(11) 0.054(2) Uani 1 1 d . . . . .
H4 H 0.7816 0.3669 0.1058 0.065 Uiso 1 1 calc R U . . .
C5 C 0.8110(10) 0.4545(4) 0.1897(9) 0.045(2) Uani 1 1 d . . . . .
C6 C 0.7688(11) 0.4899(4) 0.3041(11) 0.064(3) Uani 1 1 d . . . . .
H6 H 0.7997 0.5309 0.3178 0.077 Uiso 1 1 calc R U . . .
C7 C 0.6819(12) 0.4649(4) 0.3969(12) 0.072(3) Uani 1 1 d . . . . .
H7 H 0.6554 0.4902 0.4719 0.086 Uiso 1 1 calc R U . . .
C8 C 0.8803(11) 0.4513(4) -0.0690(10) 0.056(2) Uani 1 1 d . . . . .
H8A H 0.7752 0.4708 -0.158 0.068 Uiso 1 1 calc R U . . .
H8B H 0.8542 0.4082 -0.0708 0.068 Uiso 1 1 calc R U . . .
C9 C 0.9612(11) 0.5401(3) 0.1158(10) 0.055(2) Uani 1 1 d . . . . .
H9A H 0.9926 0.5544 0.2349 0.066 Uiso 1 1 calc R U . . .
H9B H 0.8595 0.5638 0.0365 0.066 Uiso 1 1 calc R U . . .
B1 B 0.4202(17) 0.25 0.8622(15) 0.036(3) Uani 1 2 d S T P . .
H1 H 0.5685 0.25 0.9271 0.043 Uiso 1 2 calc R U P . .
B2 B 0.2911(12) 0.3152(4) 0.8601(11) 0.038(2) Uani 1 1 d . . . . .
H2 H 0.3544 0.3574 0.9278 0.046 Uiso 1 1 calc R U . . .
B3 B 0.0997(12) 0.3149(4) 0.6552(12) 0.043(2) Uani 1 1 d . . . . .
H3A H 0.0366 0.3571 0.5872 0.052 Uiso 1 1 calc R U . . .
B4 B 0.1158(16) 0.25 0.5371(17) 0.044(3) Uani 1 2 d S T P . .
H4A H 0.0673 0.25 0.3929 0.053 Uiso 1 2 calc R U P . .
B5 B 0.0805(13) 0.2907(4) 0.8473(12) 0.051(3) Uani 1 1 d . . . . .
H5 H 0.0052 0.3173 0.906 0.061 Uiso 1 1 calc R U . . .
B6 B -0.0311(18) 0.25 0.6485(19) 0.055(4) Uani 1 2 d S T P . .
H6A H -0.179 0.25 0.5776 0.066 Uiso 1 2 calc R U P . .
B7 B 0.2829(18) 0.25 0.9812(17) 0.049(4) Uani 1 2 d S T P . .
H7A H 0.3398 0.25 1.126 0.058 Uiso 1 2 calc R U P . .
N1 N 0.6325(9) 0.4071(4) 0.3880(9) 0.063(2) Uani 1 1 d . . . . .
N2 N 0.9107(8) 0.4758(3) 0.1028(7) 0.0415(16) Uani 1 1 d . . . . .
Te1 Te 0.46635(7) 0.33950(2) 0.56855(7) 0.0480(2) Uani 1 1 d . . . . .

loop_
_atom_site_aniso_label
_atom_site_aniso_U_11
_atom_site_aniso_U_22
_atom_site_aniso_U_33
_atom_site_aniso_U_23
_atom_site_aniso_U_13
_atom_site_aniso_U_12
C1 0.034(4) 0.041(5) 0.039(4) 0.003(3) 0.021(4) 0.008(3)
C2 0.066(6) 0.084(7) 0.079(7) 0.033(5) 0.036(6) 0.004(5)
C3 0.070(7) 0.055(6) 0.078(7) 0.001(5) 0.041(6) -0.028(5)
C4 0.064(6) 0.055(6) 0.061(6) 0.005(4) 0.043(5) -0.004(5)
C5 0.046(5) 0.054(6) 0.040(5) 0.010(4) 0.024(4) -0.005(4)
C6 0.097(7) 0.045(6) 0.085(6) -0.002(5) 0.073(6) -0.012(5)
C7 0.085(7) 0.070(7) 0.094(7) -0.012(6) 0.071(6) -0.013(6)
C8 0.078(6) 0.051(6) 0.062(6) -0.009(4) 0.051(5) -0.018(5)
C9 0.090(7) 0.034(5) 0.066(6) -0.003(4) 0.058(5) -0.007(5)
B1 0.043(8) 0.033(7) 0.034(7) 0 0.019(6) 0
B2 0.050(6) 0.034(5) 0.041(5) -0.007(4) 0.030(5) 0.002(4)
B3 0.045(6) 0.037(5) 0.063(6) -0.004(5) 0.037(5) 0.006(5)
B4 0.035(8) 0.057(9) 0.045(8) 0 0.022(7) 0
B5 0.065(7) 0.041(6) 0.060(7) 0.001(5) 0.039(6) 0.008(5)
B6 0.037(8) 0.056(10) 0.085(11) 0 0.039(8) 0
B7 0.064(9) 0.049(9) 0.042(8) 0 0.031(7) 0
N1 0.052(5) 0.084(6) 0.064(5) 0.015(5) 0.035(4) -0.010(4)
N2 0.059(4) 0.028(4) 0.052(4) 0.000(3) 0.038(4) -0.003(3)
Te1 0.0436(3) 0.0501(4) 0.0538(3) 0.0095(3) 0.0238(3) -0.0043(3)

loop_
_atom_type_symbol
_atom_type_description
_atom_type_scat_dispersion_real
_atom_type_scat_dispersion_imag
_atom_type_scat_source
C C 0.0033 0.0016 'International Tables Vol C Tables 4.2.6.8 and 6.1.1.4'
H H 0 0 'International Tables Vol C Tables 4.2.6.8 and 6.1.1.4'
B B 0.0013 0.0007 'International Tables Vol C Tables 4.2.6.8 and 6.1.1.4'
N N 0.0061 0.0033 'International Tables Vol C Tables 4.2.6.8 and 6.1.1.4'
Te Te -0.5308 1.6751 'International Tables Vol C Tables 4.2.6.8 and 6.1.1.4'
O O 0.0106 0.006 'International Tables Vol C Tables 4.2.6.8 and 6.1.1.4'

loop_
_geom_angle_atom_site_label_1
_geom_angle_atom_site_label_2
_geom_angle_atom_site_label_3
_geom_angle
_geom_angle_site_symmetry_1
_geom_angle_site_symmetry_3
_geom_angle_publ_flag
B3 C1 B4 62.9(5) . . ?
B3 C1 B2 62.8(5) . . ?
B4 C1 B2 113.6(6) . . ?
B3 C1 B1 113.1(6) . . ?
B4 C1 B1 110.5(6) . . ?
B2 C1 B1 62.4(4) . . ?
B3 C1 C1 109.1(4) . 4_565 ?
B4 C1 C1 59.1(3) . 4_565 ?
B2 C1 C1 109.1(4) . 4_565 ?
B1 C1 C1 59.4(3) . 4_565 ?
B3 C1 Te1 123.2(5) . . ?
B4 C1 Te1 121.9(5) . . ?
B2 C1 Te1 118.5(5) . . ?
B1 C1 Te1 115.1(5) . . ?
C1 C1 Te1 120.38(17) 4_565 . ?
Te1 C2 H2A 109.5 . . ?
Te1 C2 H2B 109.5 . . ?
H2A C2 H2B 109.5 . . ?
Te1 C2 H2C 109.5 . . ?
H2A C2 H2C 109.5 . . ?
H2B C2 H2C 109.5 . . ?
N1 C3 C4 126.0(8) . . ?
N1 C3 H3 117 . . ?
C4 C3 H3 117 . . ?
C3 C4 C5 120.0(8) . . ?
C3 C4 H4 120 . . ?
C5 C4 H4 120 . . ?
N2 C5 C6 122.8(7) . . ?
N2 C5 C4 122.0(7) . . ?
C6 C5 C4 114.9(7) . . ?
C7 C6 C5 120.1(8) . . ?
C7 C6 H6 120 . . ?
C5 C6 H6 120 . . ?
N1 C7 C6 125.0(8) . . ?
N1 C7 H7 117.5 . . ?
C6 C7 H7 117.5 . . ?
N2 C8 C9 113.4(6) . 3_765 ?
N2 C8 H8A 108.9 . . ?
C9 C8 H8A 108.9 3_765 . ?
N2 C8 H8B 108.9 . . ?
C9 C8 H8B 108.9 3_765 . ?
H8A C8 H8B 107.7 . . ?
N2 C9 C8 110.2(6) . 3_765 ?
N2 C9 H9A 109.6 . . ?
C8 C9 H9A 109.6 3_765 . ?
N2 C9 H9B 109.6 . . ?
C8 C9 H9B 109.6 3_765 . ?
H9A C9 H9B 108.1 . . ?
C1 B1 C1 61.2(6) 4_565 . ?
C1 B1 B2 58.5(4) 4_565 4_565 ?
C1 B1 B2 107.5(7) . 4_565 ?
C1 B1 B2 107.5(7) 4_565 . ?
C1 B1 B2 58.5(4) . . ?
B2 B1 B2 107.8(8) 4_565 . ?
C1 B1 B7 106.1(7) 4_565 . ?
C1 B1 B7 106.1(7) . . ?
B2 B1 B7 59.8(4) 4_565 . ?
B2 B1 B7 59.8(4) . . ?
C1 B1 H1 122.3 4_565 . ?
C1 B1 H1 122.3 . . ?
B2 B1 H1 122 4_565 . ?
B2 B1 H1 122 . . ?
B7 B1 H1 122.9 . . ?
C1 B2 B5 105.5(6) . . ?
C1 B2 B3 58.1(4) . . ?
B5 B2 B3 59.7(5) . . ?
C1 B2 B7 106.8(6) . . ?
B5 B2 B7 61.3(6) . . ?
B3 B2 B7 108.7(7) . . ?
C1 B2 B1 59.1(5) . . ?
B5 B2 B1 108.3(6) . . ?
B3 B2 B1 106.7(6) . . ?
B7 B2 B1 60.2(5) . . ?
C1 B2 H2 123.9 . . ?
B5 B2 H2 121.8 . . ?
B3 B2 H2 122.4 . . ?
B7 B2 H2 120.9 . . ?
B1 B2 H2 122 . . ?
C1 B3 B5 106.5(6) . . ?
C1 B3 B6 107.0(6) . . ?
B5 B3 B6 60.2(6) . . ?
C1 B3 B2 59.2(4) . . ?
B5 B3 B2 59.8(5) . . ?
B6 B3 B2 108.1(7) . . ?
C1 B3 B4 58.9(5) . . ?
B5 B3 B4 108.6(6) . . ?
B6 B3 B4 60.9(5) . . ?
B2 B3 B4 107.5(7) . . ?
C1 B3 H3A 123.3 . . ?
B5 B3 H3A 121.8 . . ?
B6 B3 H3A 121.4 . . ?
B2 B3 H3A 122 . . ?
B4 B3 H3A 121.4 . . ?
C1 B4 C1 61.8(6) 4_565 . ?
C1 B4 B3 107.5(8) 4_565 . ?
C1 B4 B3 58.1(4) . . ?
C1 B4 B3 58.1(4) 4_565 4_565 ?
C1 B4 B3 107.5(8) . 4_565 ?
B3 B4 B3 107.5(9) . 4_565 ?
C1 B4 B6 105.2(8) 4_565 . ?
C1 B4 B6 105.2(8) . . ?
B3 B4 B6 59.5(4) . . ?
B3 B4 B6 59.5(4) 4_565 . ?
C1 B4 H4A 122.3 4_565 . ?
C1 B4 H4A 122.3 . . ?
B3 B4 H4A 122.2 . . ?
B3 B4 H4A 122.2 4_565 . ?
B6 B4 H4A 123.7 . . ?
B3 B5 B2 60.5(5) . . ?
B3 B5 B6 60.2(5) . . ?
B2 B5 B6 108.6(7) . . ?
B3 B5 B5 107.6(4) . 4_565 ?
B2 B5 B5 107.8(4) . 4_565 ?
B6 B5 B5 59.5(4) . 4_565 ?
B3 B5 B7 108.1(7) . . ?
B2 B5 B7 59.7(5) . . ?
B6 B5 B7 108.0(6) . . ?
B5 B5 B7 60.1(4) 4_565 . ?
B3 B5 H5 121.6 . . ?
B2 B5 H5 121.5 . . ?
B6 B5 H5 121.6 . . ?
B5 B5 H5 122.1 4_565 . ?
B7 B5 H5 121.7 . . ?
B3 B6 B3 107.7(8) . 4_565 ?
B3 B6 B5 108.2(8) . 4_565 ?
B3 B6 B5 59.6(5) 4_565 4_565 ?
B3 B6 B5 59.6(5) . . ?
B3 B6 B5 108.2(8) 4_565 . ?
B5 B6 B5 60.9(8) 4_565 . ?
B3 B6 B4 59.6(4) . . ?
B3 B6 B4 59.6(4) 4_565 . ?
B5 B6 B4 107.0(8) 4_565 . ?
B5 B6 B4 107.0(8) . . ?
B3 B6 H6A 121.9 . . ?
B3 B6 H6A 121.9 4_565 . ?
B5 B6 H6A 121.6 4_565 . ?
B5 B6 H6A 121.6 . . ?
B4 B6 H6A 122.6 . . ?
B2 B7 B2 108.1(8) 4_565 . ?
B2 B7 B1 60.0(4) 4_565 . ?
B2 B7 B1 60.0(4) . . ?
B2 B7 B5 107.0(8) 4_565 . ?
B2 B7 B5 59.0(5) . . ?
B1 B7 B5 106.3(7) . . ?
B2 B7 B5 59.0(5) 4_565 4_565 ?
B2 B7 B5 107.0(8) . 4_565 ?
B1 B7 B5 106.3(7) . 4_565 ?
B5 B7 B5 59.8(7) . 4_565 ?
B2 B7 H7A 121.9 4_565 . ?
B2 B7 H7A 121.9 . . ?
B1 B7 H7A 122.6 . . ?
B5 B7 H7A 122.7 . . ?
B5 B7 H7A 122.7 4_565 . ?
C7 N1 C3 114.0(7) . . ?
C5 N2 C8 119.8(6) . . ?
C5 N2 C9 119.9(6) . . ?
C8 N2 C9 111.0(6) . . ?
C2 Te1 C1 93.8(3) . . ?

loop_
_geom_bond_atom_site_label_1
_geom_bond_atom_site_label_2
_geom_bond_distance
_geom_bond_site_symmetry_2
_geom_bond_publ_flag
C1 B3 1.690(10) . ?
C1 B4 1.705(12) . ?
C1 B2 1.710(10) . ?
C1 B1 1.720(12) . ?
C1 C1 1.750(13) 4_565 ?
C1 Te1 2.167(6) . ?
C2 Te1 2.085(8) . ?
C2 H2A 0.96 . ?
C2 H2B 0.96 . ?
C2 H2C 0.96 . ?
C3 N1 1.332(10) . ?
C3 C4 1.334(10) . ?
C3 H3 0.93 . ?
C4 C5 1.401(10) . ?
C4 H4 0.93 . ?
C5 N2 1.378(8) . ?
C5 C6 1.384(10) . ?
C6 C7 1.365(10) . ?
C6 H6 0.93 . ?
C7 N1 1.329(10) . ?
C7 H7 0.93 . ?
C8 N2 1.454(9) . ?
C8 C9 1.510(9) 3_765 ?
C8 H8A 0.97 . ?
C8 H8B 0.97 . ?
C9 N2 1.467(9) . ?
C9 C8 1.510(9) 3_765 ?
C9 H9A 0.97 . ?
C9 H9B 0.97 . ?
B1 C1 1.720(12) 4_565 ?
B1 B2 1.776(10) 4_565 ?
B1 B2 1.776(10) . ?
B1 B7 1.780(15) . ?
B1 H1 1.1 . ?
B2 B5 1.759(12) . ?
B2 B3 1.771(13) . ?
B2 B7 1.773(11) . ?
B2 H2 1.1 . ?
B3 B5 1.758(12) . ?
B3 B6 1.770(11) . ?
B3 B4 1.772(11) . ?
B3 H3A 1.1 . ?
B4 C1 1.705(12) 4_565 ?
B4 B3 1.772(11) 4_565 ?
B4 B6 1.796(15) . ?
B4 H4A 1.1 . ?
B5 B6 1.770(15) . ?
B5 B5 1.795(18) 4_565 ?
B5 B7 1.800(14) . ?
B5 H5 1.1 . ?
B6 B3 1.770(11) 4_565 ?
B6 B5 1.770(15) 4_565 ?
B6 H6A 1.1 . ?
B7 B2 1.773(11) 4_565 ?
B7 B5 1.800(14) 4_565 ?
B7 H7A 1.1 . ?

loop_
_geom_torsion_atom_site_label_1
_geom_torsion_atom_site_label_2
_geom_torsion_atom_site_label_3
_geom_torsion_atom_site_label_4
_geom_torsion
_geom_torsion_site_symmetry_1
_geom_torsion_site_symmetry_2
_geom_torsion_site_symmetry_3
_geom_torsion_site_symmetry_4
_geom_torsion_publ_flag
N1 C3 C4 C5 1.2(14) . . . . ?
C3 C4 C5 N2 174.1(8) . . . . ?
C3 C4 C5 C6 -0.4(12) . . . . ?
N2 C5 C6 C7 -174.8(8) . . . . ?
C4 C5 C6 C7 -0.3(12) . . . . ?
C5 C6 C7 N1 0.3(15) . . . . ?
B3 C1 B1 C1 99.3(5) . . . 4_565 ?
B4 C1 B1 C1 31.0(6) . . . 4_565 ?
B2 C1 B1 C1 137.6(5) . . . 4_565 ?
Te1 C1 B1 C1 -111.8(3) . . . 4_565 ?
B3 C1 B1 B2 62.3(7) . . . 4_565 ?
B4 C1 B1 B2 -6.1(8) . . . 4_565 ?
B2 C1 B1 B2 100.6(8) . . . 4_565 ?
C1 C1 B1 B2 -37.1(4) 4_565 . . 4_565 ?
Te1 C1 B1 B2 -148.9(5) . . . 4_565 ?
B3 C1 B1 B2 -38.3(6) . . . . ?
B4 C1 B1 B2 -106.7(6) . . . . ?
C1 C1 B1 B2 -137.6(5) 4_565 . . . ?
Te1 C1 B1 B2 110.5(5) . . . . ?
B3 C1 B1 B7 -0.5(7) . . . . ?
B4 C1 B1 B7 -68.9(6) . . . . ?
B2 C1 B1 B7 37.8(5) . . . . ?
C1 C1 B1 B7 -99.8(5) 4_565 . . . ?
Te1 C1 B1 B7 148.3(4) . . . . ?
B3 C1 B2 B5 37.8(6) . . . . ?
B4 C1 B2 B5 -0.6(8) . . . . ?
B1 C1 B2 B5 -102.3(7) . . . . ?
C1 C1 B2 B5 -64.4(5) 4_565 . . . ?
Te1 C1 B2 B5 152.7(5) . . . . ?
B4 C1 B2 B3 -38.4(5) . . . . ?
B1 C1 B2 B3 -140.1(6) . . . . ?
C1 C1 B2 B3 -102.2(4) 4_565 . . . ?
Te1 C1 B2 B3 114.9(5) . . . . ?
B3 C1 B2 B7 101.9(7) . . . . ?
B4 C1 B2 B7 63.5(8) . . . . ?
B1 C1 B2 B7 -38.2(7) . . . . ?
C1 C1 B2 B7 -0.3(7) 4_565 . . . ?
Te1 C1 B2 B7 -143.2(6) . . . . ?
B3 C1 B2 B1 140.1(6) . . . . ?
B4 C1 B2 B1 101.7(6) . . . . ?
C1 C1 B2 B1 37.9(5) 4_565 . . . ?
Te1 C1 B2 B1 -105.0(6) . . . . ?
C1 B1 B2 C1 -38.2(5) 4_565 . . . ?
B2 B1 B2 C1 -100.0(7) 4_565 . . . ?
B7 B1 B2 C1 -137.0(8) . . . . ?
C1 B1 B2 B5 59.3(7) 4_565 . . . ?
C1 B1 B2 B5 97.5(6) . . . . ?
B2 B1 B2 B5 -2.4(10) 4_565 . . . ?
B7 B1 B2 B5 -39.5(7) . . . . ?
C1 B1 B2 B3 -3.6(8) 4_565 . . . ?
C1 B1 B2 B3 34.6(5) . . . . ?
B2 B1 B2 B3 -65.4(8) 4_565 . . . ?
B7 B1 B2 B3 -102.4(7) . . . . ?
C1 B1 B2 B7 98.8(7) 4_565 . . . ?
C1 B1 B2 B7 137.0(8) . . . . ?
B2 B1 B2 B7 37.0(8) 4_565 . . . ?
B4 C1 B3 B5 102.2(7) . . . . ?
B2 C1 B3 B5 -38.1(6) . . . . ?
B1 C1 B3 B5 0.1(8) . . . . ?
C1 C1 B3 B5 64.1(6) 4_565 . . . ?
Te1 C1 B3 B5 -145.9(5) . . . . ?
B4 C1 B3 B6 39.0(7) . . . . ?
B2 C1 B3 B6 -101.3(8) . . . . ?
B1 C1 B3 B6 -63.1(8) . . . . ?
C1 C1 B3 B6 1.0(7) 4_565 . . . ?
Te1 C1 B3 B6 151.0(6) . . . . ?
B4 C1 B3 B2 140.2(6) . . . . ?
B1 C1 B3 B2 38.2(5) . . . . ?
C1 C1 B3 B2 102.2(4) 4_565 . . . ?
Te1 C1 B3 B2 -107.8(6) . . . . ?
B2 C1 B3 B4 -140.2(6) . . . . ?
B1 C1 B3 B4 -102.1(6) . . . . ?
C1 C1 B3 B4 -38.0(5) 4_565 . . . ?
Te1 C1 B3 B4 112.0(6) . . . . ?
B5 B2 B3 C1 -136.8(6) . . . . ?
B7 B2 B3 C1 -98.6(6) . . . . ?
B1 B2 B3 C1 -35.1(5) . . . . ?
C1 B2 B3 B5 136.8(6) . . . . ?
B7 B2 B3 B5 38.2(6) . . . . ?
B1 B2 B3 B5 101.8(7) . . . . ?
C1 B2 B3 B6 99.4(6) . . . . ?
B5 B2 B3 B6 -37.4(6) . . . . ?
B7 B2 B3 B6 0.8(8) . . . . ?
B1 B2 B3 B6 64.3(7) . . . . ?
C1 B2 B3 B4 35.1(5) . . . . ?
B5 B2 B3 B4 -101.8(7) . . . . ?
B7 B2 B3 B4 -63.5(7) . . . . ?
B1 B2 B3 B4 0.0(8) . . . . ?
B3 C1 B4 C1 -137.3(5) . . . 4_565 ?
B2 C1 B4 C1 -98.9(5) . . . 4_565 ?
B1 C1 B4 C1 -31.1(6) . . . 4_565 ?
Te1 C1 B4 C1 108.8(4) . . . 4_565 ?
B2 C1 B4 B3 38.4(6) . . . . ?
B1 C1 B4 B3 106.2(6) . . . . ?
C1 C1 B4 B3 137.3(5) 4_565 . . . ?
Te1 C1 B4 B3 -113.9(6) . . . . ?
B3 C1 B4 B3 -100.1(8) . . . 4_565 ?
B2 C1 B4 B3 -61.7(7) . . . 4_565 ?
B1 C1 B4 B3 6.1(8) . . . 4_565 ?
C1 C1 B4 B3 37.2(4) 4_565 . . 4_565 ?
Te1 C1 B4 B3 146.0(5) . . . 4_565 ?
B3 C1 B4 B6 -37.9(5) . . . . ?
B2 C1 B4 B6 0.5(7) . . . . ?
B1 C1 B4 B6 68.3(6) . . . . ?
C1 C1 B4 B6 99.4(5) 4_565 . . . ?
Te1 C1 B4 B6 -151.8(4) . . . . ?
C1 B3 B4 C1 38.8(5) . . . 4_565 ?
B5 B3 B4 C1 -59.6(8) . . . 4_565 ?
B6 B3 B4 C1 -97.7(8) . . . 4_565 ?
B2 B3 B4 C1 3.7(8) . . . 4_565 ?
B5 B3 B4 C1 -98.4(7) . . . . ?
B6 B3 B4 C1 -136.5(8) . . . . ?
B2 B3 B4 C1 -35.1(5) . . . . ?
C1 B3 B4 B3 100.1(8) . . . 4_565 ?
B5 B3 B4 B3 1.7(11) . . . 4_565 ?
B6 B3 B4 B3 -36.4(8) . . . 4_565 ?
B2 B3 B4 B3 64.9(9) . . . 4_565 ?
C1 B3 B4 B6 136.5(8) . . . . ?
B5 B3 B4 B6 38.1(7) . . . . ?
B2 B3 B4 B6 101.3(8) . . . . ?
C1 B3 B5 B2 37.8(5) . . . . ?
B6 B3 B5 B2 138.3(7) . . . . ?
B4 B3 B5 B2 99.8(7) . . . . ?
C1 B3 B5 B6 -100.5(7) . . . . ?
B2 B3 B5 B6 -138.3(7) . . . . ?
B4 B3 B5 B6 -38.4(7) . . . . ?
C1 B3 B5 B5 -63.1(5) . . . 4_565 ?
B6 B3 B5 B5 37.4(5) . . . 4_565 ?
B2 B3 B5 B5 -100.9(4) . . . 4_565 ?
B4 B3 B5 B5 -1.0(7) . . . 4_565 ?
C1 B3 B5 B7 0.4(8) . . . . ?
B6 B3 B5 B7 100.9(7) . . . . ?
B2 B3 B5 B7 -37.4(5) . . . . ?
B4 B3 B5 B7 62.4(8) . . . . ?
C1 B2 B5 B3 -37.1(5) . . . . ?
B7 B2 B5 B3 -138.0(6) . . . . ?
B1 B2 B5 B3 -99.0(7) . . . . ?
C1 B2 B5 B6 0.5(8) . . . . ?
B3 B2 B5 B6 37.6(6) . . . . ?
B7 B2 B5 B6 -100.5(7) . . . . ?
B1 B2 B5 B6 -61.5(8) . . . . ?
C1 B2 B5 B5 63.5(5) . . . 4_565 ?
B3 B2 B5 B5 100.6(4) . . . 4_565 ?
B7 B2 B5 B5 -37.5(4) . . . 4_565 ?
B1 B2 B5 B5 1.5(6) . . . 4_565 ?
C1 B2 B5 B7 101.0(6) . . . . ?
B3 B2 B5 B7 138.0(6) . . . . ?
B1 B2 B5 B7 39.0(6) . . . . ?
C1 B3 B6 B3 -1.5(12) . . . 4_565 ?
B5 B3 B6 B3 -101.1(9) . . . 4_565 ?
B2 B3 B6 B3 -63.9(10) . . . 4_565 ?
B4 B3 B6 B3 36.5(8) . . . 4_565 ?
C1 B3 B6 B5 61.4(8) . . . 4_565 ?
B5 B3 B6 B5 -38.2(6) . . . 4_565 ?
B2 B3 B6 B5 -0.9(8) . . . 4_565 ?
B4 B3 B6 B5 99.5(8) . . . 4_565 ?
C1 B3 B6 B5 99.6(7) . . . . ?
B2 B3 B6 B5 37.2(6) . . . . ?
B4 B3 B6 B5 137.6(8) . . . . ?
C1 B3 B6 B4 -38.1(7) . . . . ?
B5 B3 B6 B4 -137.6(8) . . . . ?
B2 B3 B6 B4 -100.4(7) . . . . ?
B2 B5 B6 B3 -37.7(6) . . . . ?
B5 B5 B6 B3 -137.8(5) 4_565 . . . ?
B7 B5 B6 B3 -100.9(7) . . . . ?
B3 B5 B6 B3 100.3(8) . . . 4_565 ?
B2 B5 B6 B3 62.6(8) . . . 4_565 ?
B5 B5 B6 B3 -37.5(4) 4_565 . . 4_565 ?
B7 B5 B6 B3 -0.7(9) . . . 4_565 ?
B3 B5 B6 B5 137.8(5) . . . 4_565 ?
B2 B5 B6 B5 100.2(6) . . . 4_565 ?
B7 B5 B6 B5 36.9(7) . . . 4_565 ?
B3 B5 B6 B4 37.4(5) . . . . ?
B2 B5 B6 B4 -0.2(8) . . . . ?
B5 B5 B6 B4 -100.4(6) 4_565 . . . ?
B7 B5 B6 B4 -63.5(7) . . . . ?
C1 B4 B6 B3 101.6(7) 4_565 . . . ?
C1 B4 B6 B3 37.3(5) . . . . ?
B3 B4 B6 B3 138.9(10) 4_565 . . . ?
C1 B4 B6 B3 -37.3(5) 4_565 . . 4_565 ?
C1 B4 B6 B3 -101.6(7) . . . 4_565 ?
B3 B4 B6 B3 -138.9(10) . . . 4_565 ?
C1 B4 B6 B5 0.1(7) 4_565 . . 4_565 ?
C1 B4 B6 B5 -64.2(5) . . . 4_565 ?
B3 B4 B6 B5 -101.5(8) . . . 4_565 ?
B3 B4 B6 B5 37.4(6) 4_565 . . 4_565 ?
C1 B4 B6 B5 64.2(5) 4_565 . . . ?
C1 B4 B6 B5 -0.1(7) . . . . ?
B3 B4 B6 B5 -37.4(6) . . . . ?
B3 B4 B6 B5 101.5(8) 4_565 . . . ?
C1 B2 B7 B2 0.5(11) . . . 4_565 ?
B5 B2 B7 B2 99.3(9) . . . 4_565 ?
B3 B2 B7 B2 61.8(10) . . . 4_565 ?
B1 B2 B7 B2 -37.2(8) . . . 4_565 ?
C1 B2 B7 B1 37.7(7) . . . . ?
B5 B2 B7 B1 136.5(7) . . . . ?
B3 B2 B7 B1 98.9(7) . . . . ?
C1 B2 B7 B5 -98.8(6) . . . . ?
B3 B2 B7 B5 -37.6(6) . . . . ?
B1 B2 B7 B5 -136.5(7) . . . . ?
C1 B2 B7 B5 -61.7(8) . . . 4_565 ?
B5 B2 B7 B5 37.2(6) . . . 4_565 ?
B3 B2 B7 B5 -0.4(8) . . . 4_565 ?
B1 B2 B7 B5 -99.3(7) . . . 4_565 ?
C1 B1 B7 B2 37.2(5) 4_565 . . 4_565 ?
C1 B1 B7 B2 101.2(7) . . . 4_565 ?
B2 B1 B7 B2 138.4(9) . . . 4_565 ?
C1 B1 B7 B2 -101.2(7) 4_565 . . . ?
C1 B1 B7 B2 -37.2(5) . . . . ?
B2 B1 B7 B2 -138.4(9) 4_565 . . . ?
C1 B1 B7 B5 -63.3(5) 4_565 . . . ?
C1 B1 B7 B5 0.7(6) . . . . ?
B2 B1 B7 B5 -100.5(7) 4_565 . . . ?
B2 B1 B7 B5 37.9(5) . . . . ?
C1 B1 B7 B5 -0.7(6) 4_565 . . 4_565 ?
C1 B1 B7 B5 63.3(5) . . . 4_565 ?
B2 B1 B7 B5 -37.9(5) 4_565 . . 4_565 ?
B2 B1 B7 B5 100.5(7) . . . 4_565 ?
B3 B5 B7 B2 -63.5(8) . . . 4_565 ?
B2 B5 B7 B2 -101.3(8) . . . 4_565 ?
B6 B5 B7 B2 0.2(9) . . . 4_565 ?
B5 B5 B7 B2 36.8(4) 4_565 . . 4_565 ?
B3 B5 B7 B2 37.7(6) . . . . ?
B6 B5 B7 B2 101.4(7) . . . . ?
B5 B5 B7 B2 138.1(5) 4_565 . . . ?
B3 B5 B7 B1 -0.7(7) . . . . ?
B2 B5 B7 B1 -38.4(5) . . . . ?
B6 B5 B7 B1 63.0(7) . . . . ?
B5 B5 B7 B1 99.7(5) 4_565 . . . ?
B3 B5 B7 B5 -100.3(6) . . . 4_565 ?
B2 B5 B7 B5 -138.1(5) . . . 4_565 ?
B6 B5 B7 B5 -36.6(7) . . . 4_565 ?
C6 C7 N1 C3 0.3(14) . . . . ?
C4 C3 N1 C7 -1.1(14) . . . . ?
C6 C5 N2 C8 -150.1(8) . . . . ?
C4 C5 N2 C8 35.8(11) . . . . ?
C6 C5 N2 C9 -6.2(12) . . . . ?
C4 C5 N2 C9 179.6(7) . . . . ?
C9 C8 N2 C5 -157.9(6) 3_765 . . . ?
C9 C8 N2 C9 55.3(9) 3_765 . . . ?
C8 C9 N2 C5 159.7(6) 3_765 . . . ?
C8 C9 N2 C8 -53.5(10) 3_765 . . . ?
